data_4073623
loop_
_publ_author_name
'Bunge, Scott D.'
'Lance, Jacob M.'
'Bertke, Jeffrey A.'

_publ_section_title
;
 Synthesis, Structure, and Reactivity of Alkylzinc Complexes Stabilized
 with 1,1,3,3-Tetramethylguanidine
;
_journal_issue 25
_journal_name_full Organometallics
_journal_page_first 6320
_journal_paper_doi 10.1021/om700501g
_journal_volume 26
_journal_year 2007
_chemical_formula_sum 'C21 H51 N9 Zn3'
_chemical_formula_weight 625.82
_chemical_name_common '[Zn(TMG)(Et)]3 (2)'
_chemical_name_systematic
;

 ?

;
_space_group_IT_number 2
_symmetry_cell_setting triclinic
_symmetry_space_group_name_Hall '-P 1'
_symmetry_space_group_name_H-M 'P -1'
_atom_sites_solution_hydrogens geom
_atom_sites_solution_primary direct
_atom_sites_solution_secondary difmap
_audit_creation_method SHELXL-97
_cell_angle_alpha 92.734(4)
_cell_angle_beta 99.931(4)
_cell_angle_gamma 99.860(4)
_cell_formula_units_Z 2
_cell_length_a 10.083(2)
_cell_length_b 11.379(2)
_cell_length_c 13.732(3)
_cell_measurement_reflns_used 4614
_cell_measurement_temperature 100(2)
_cell_measurement_theta_max 0.00
_cell_measurement_theta_min 0.00
_cell_volume 1524.2(5)
_computing_cell_refinement 'Bruker SMART'
_computing_data_collection 'Bruker SMART'
_computing_data_reduction 'Bruker SAINT'
_computing_molecular_graphics 'Bruker SHELXTL'
_computing_publication_material 'Bruker SHELXTL'
_computing_structure_refinement 'SHELXL-97 (Sheldrick, 1997)'
_computing_structure_solution 'SHELXS-97 (Sheldrick, 1990)'
_diffrn_ambient_temperature 100(2)
_diffrn_measured_fraction_theta_full 0.988
_diffrn_measured_fraction_theta_max 0.988
_diffrn_measurement_device_type 'CCD area detector'
_diffrn_measurement_method 'phi and omega scans'
_diffrn_radiation_monochromator graphite
_diffrn_radiation_source 'fine-focus sealed tube'
_diffrn_radiation_type MoK\a
_diffrn_radiation_wavelength 0.71073
_diffrn_reflns_av_R_equivalents 0.0277
_diffrn_reflns_av_sigmaI/netI 0.0412
_diffrn_reflns_limit_h_max 13
_diffrn_reflns_limit_h_min -13
_diffrn_reflns_limit_k_max 15
_diffrn_reflns_limit_k_min -15
_diffrn_reflns_limit_l_max 18
_diffrn_reflns_limit_l_min -18
_diffrn_reflns_number 15204
_diffrn_reflns_theta_full 28.00
_diffrn_reflns_theta_max 28.00
_diffrn_reflns_theta_min 1.82
_exptl_absorpt_coefficient_mu 2.366
_exptl_absorpt_correction_T_max 0.6754
_exptl_absorpt_correction_T_min 0.5470
_exptl_absorpt_correction_type multi-scan
_exptl_absorpt_process_details SADABS
_exptl_crystal_colour colorless
_exptl_crystal_density_diffrn 1.364
_exptl_crystal_density_meas ?
_exptl_crystal_density_method 'not measured'
_exptl_crystal_description irregular
_exptl_crystal_F_000 660
_exptl_crystal_size_max 0.29
_exptl_crystal_size_mid 0.21
_exptl_crystal_size_min 0.18
_refine_diff_density_max 1.367
_refine_diff_density_min -1.036
_refine_diff_density_rms 0.125
_refine_ls_extinction_method none
_refine_ls_goodness_of_fit_ref 0.917
_refine_ls_hydrogen_treatment constr
_refine_ls_matrix_type full
_refine_ls_number_parameters 313
_refine_ls_number_reflns 7273
_refine_ls_number_restraints 0
_refine_ls_restrained_S_all 0.917
_refine_ls_R_factor_all 0.0589
_refine_ls_R_factor_gt 0.0451
_refine_ls_shift/su_max 0.002
_refine_ls_shift/su_mean 0.000
_refine_ls_structure_factor_coef Fsqd
_refine_ls_weighting_details 'calc w=1/[\s^2^(Fo^2^)+(0.1000P)^2^+0.2747P] where P=(Fo^2^+2Fc^2^)/3'
_refine_ls_weighting_scheme calc
_refine_ls_wR_factor_gt 0.1188
_refine_ls_wR_factor_ref 0.1295
_reflns_number_gt 5699
_reflns_number_total 7273
_reflns_threshold_expression >2sigma(I)
_cod_data_source_file om700501g-file003.cif
_cod_data_source_block sdb003_0m
_cod_depositor_comments
;
The following automatic conversions were performed:

'_symmetry_cell_setting' value 'Triclinic' changed to 'triclinic'
according to /home/saulius/struct/CIF-dictionaries/cif_core.dic
dictionary named 'cif_core.dic' version 2.4.1 from
2010-06-29.

'_exptl_absorpt_correction_type' value 'MULTI-SCAN'
changed to 'multi-scan' according to
/home/saulius/struct/CIF-dictionaries/cif_core.dic dictionary named
'cif_core.dic' version 2.4.1 from 2010-06-29.

Automatic conversion script
Id: cif_fix_values 1715 2011-07-08 13:25:40Z adriana 

The following automatic conversions were performed:

'_exptl_crystal_density_meas' value 'not measured' was changed to '?'
- the value is perceived as not measured.

Automatic conversion script
Id: cif_fix_values 3008 2015-01-20 13:52:24Z robertas 
;
_cod_original_cell_volume 1524.0(5)
_cod_original_sg_symbol_H-M P-1
_cod_database_code 4073623

loop_
_symmetry_equiv_pos_as_xyz
'x, y, z'
'-x, -y, -z'

loop_
_atom_site_label
_atom_site_type_symbol
_atom_site_fract_x
_atom_site_fract_y
_atom_site_fract_z
_atom_site_U_iso_or_equiv
_atom_site_adp_type
_atom_site_occupancy
_atom_site_symmetry_multiplicity
_atom_site_calc_flag
_atom_site_refinement_flags
Zn1 Zn 0.27551(3) 0.07419(3) 0.25256(2) 0.03200(11) Uani 1 1 d .
Zn2 Zn 0.40318(3) 0.32487(3) 0.20478(2) 0.02941(10) Uani 1 1 d .
Zn3 Zn 0.27618(3) 0.29353(3) 0.39716(2) 0.02940(10) Uani 1 1 d .
N1 N 0.4002(2) 0.1842(2) 0.36340(16) 0.0271(5) Uani 1 1 d .
N2 N 0.5863(2) 0.0786(2) 0.3888(2) 0.0342(5) Uani 1 1 d .
N3 N 0.6182(3) 0.2756(2) 0.4523(2) 0.0358(6) Uani 1 1 d .
N4 N 0.2648(2) 0.3786(2) 0.27451(17) 0.0284(5) Uani 1 1 d .
N5 N 0.0457(2) 0.4310(2) 0.2569(2) 0.0376(6) Uani 1 1 d .
N6 N 0.2195(3) 0.5556(2) 0.2020(2) 0.0370(6) Uani 1 1 d .
N7 N 0.3137(3) 0.1635(2) 0.13896(17) 0.0325(5) Uani 1 1 d .
N8 N 0.2397(3) 0.1991(3) -0.0279(2) 0.0464(7) Uani 1 1 d .
N9 N 0.2785(4) 0.0102(3) 0.0086(2) 0.0507(8) Uani 1 1 d .
C1 C 0.1273(4) -0.0571(3) 0.2710(3) 0.0541(10) Uani 1 1 d .
H1A H 0.0574 -0.0731 0.2094 0.065 Uiso 1 1 calc R
H1B H 0.1658 -0.1307 0.2825 0.065 Uiso 1 1 calc R
C2 C 0.0590(6) -0.0284(5) 0.3571(5) 0.0912(19) Uani 1 1 d .
H2A H 0.1293 0.0043 0.4150 0.137 Uiso 1 1 calc R
H2B H 0.0029 -0.1016 0.3731 0.137 Uiso 1 1 calc R
H2C H 0.0007 0.0307 0.3388 0.137 Uiso 1 1 calc R
C3 C 0.5946(3) 0.3921(3) 0.1942(3) 0.0447(8) Uani 1 1 d .
H3A H 0.6091 0.4802 0.2065 0.054 Uiso 1 1 calc R
H3B H 0.6570 0.3621 0.2472 0.054 Uiso 1 1 calc R
C4 C 0.6336(5) 0.3638(6) 0.0981(3) 0.0823(16) Uani 1 1 d .
H4A H 0.6228 0.2768 0.0858 0.123 Uiso 1 1 calc R
H4B H 0.7293 0.4006 0.0998 0.123 Uiso 1 1 calc R
H4C H 0.5746 0.3950 0.0450 0.123 Uiso 1 1 calc R
C5 C 0.1800(4) 0.3034(3) 0.5112(2) 0.0413(7) Uani 1 1 d .
H5A H 0.1450 0.3796 0.5105 0.050 Uiso 1 1 calc R
H5B H 0.0994 0.2377 0.4999 0.050 Uiso 1 1 calc R
C6 C 0.2606(4) 0.2969(4) 0.6139(3) 0.0533(9) Uani 1 1 d .
H6A H 0.2964 0.2221 0.6165 0.080 Uiso 1 1 calc R
H6B H 0.2007 0.2997 0.6628 0.080 Uiso 1 1 calc R
H6C H 0.3370 0.3649 0.6289 0.080 Uiso 1 1 calc R
C7 C 0.5250(3) 0.1803(2) 0.39885(19) 0.0269(5) Uani 1 1 d .
C8 C 0.7048(4) 0.0900(4) 0.3404(4) 0.0610(11) Uani 1 1 d .
H8A H 0.6741 0.0741 0.2685 0.092 Uiso 1 1 calc R
H8B H 0.7620 0.0323 0.3649 0.092 Uiso 1 1 calc R
H8C H 0.7581 0.1714 0.3550 0.092 Uiso 1 1 calc R
C9 C 0.4961(4) -0.0357(3) 0.3665(3) 0.0435(8) Uani 1 1 d .
H9A H 0.4186 -0.0370 0.4010 0.065 Uiso 1 1 calc R
H9B H 0.5462 -0.0992 0.3886 0.065 Uiso 1 1 calc R
H9C H 0.4623 -0.0488 0.2948 0.065 Uiso 1 1 calc R
C10 C 0.7326(3) 0.2602(3) 0.5281(3) 0.0472(8) Uani 1 1 d .
H10A H 0.7133 0.2803 0.5938 0.071 Uiso 1 1 calc R
H10B H 0.8159 0.3132 0.5183 0.071 Uiso 1 1 calc R
H10C H 0.7457 0.1769 0.5232 0.071 Uiso 1 1 calc R
C11 C 0.5772(4) 0.3905(3) 0.4629(3) 0.0419(7) Uani 1 1 d .
H11A H 0.5245 0.4068 0.3997 0.063 Uiso 1 1 calc R
H11B H 0.6589 0.4531 0.4821 0.063 Uiso 1 1 calc R
H11C H 0.5205 0.3895 0.5142 0.063 Uiso 1 1 calc R
C12 C 0.1831(3) 0.4504(3) 0.2472(2) 0.0298(6) Uani 1 1 d .
C13 C -0.0214(3) 0.3107(3) 0.2702(3) 0.0476(8) Uani 1 1 d .
H13A H 0.0178 0.2523 0.2348 0.071 Uiso 1 1 calc R
H13B H -0.1196 0.3011 0.2437 0.071 Uiso 1 1 calc R
H13C H -0.0077 0.2977 0.3410 0.071 Uiso 1 1 calc R
C14 C -0.0169(4) 0.5264(4) 0.2923(3) 0.0528(9) Uani 1 1 d .
H14A H -0.0281 0.5158 0.3610 0.079 Uiso 1 1 calc R
H14B H -0.1067 0.5241 0.2506 0.079 Uiso 1 1 calc R
H14C H 0.0418 0.6037 0.2893 0.079 Uiso 1 1 calc R
C15 C 0.1279(4) 0.5940(4) 0.1209(3) 0.0521(9) Uani 1 1 d .
H15A H 0.0384 0.5409 0.1106 0.078 Uiso 1 1 calc R
H15B H 0.1664 0.5908 0.0603 0.078 Uiso 1 1 calc R
H15C H 0.1171 0.6762 0.1373 0.078 Uiso 1 1 calc R
C16 C 0.3627(3) 0.6063(3) 0.2099(3) 0.0456(8) Uani 1 1 d .
H16A H 0.4150 0.5824 0.2703 0.068 Uiso 1 1 calc R
H16B H 0.3743 0.6937 0.2126 0.068 Uiso 1 1 calc R
H16C H 0.3960 0.5770 0.1520 0.068 Uiso 1 1 calc R
C17 C 0.2791(3) 0.1272(3) 0.0466(2) 0.0352(6) Uani 1 1 d .
C18 C 0.2113(5) 0.3157(4) 0.0017(3) 0.0567(10) Uani 1 1 d .
H18A H 0.1609 0.3081 0.0568 0.085 Uiso 1 1 calc R
H18B H 0.1561 0.3451 -0.0546 0.085 Uiso 1 1 calc R
H18C H 0.2978 0.3721 0.0228 0.085 Uiso 1 1 calc R
C19 C 0.2878(5) 0.1944(4) -0.1224(3) 0.0631(11) Uani 1 1 d .
H19A H 0.3549 0.2669 -0.1253 0.095 Uiso 1 1 calc R
H19B H 0.2101 0.1891 -0.1771 0.095 Uiso 1 1 calc R
H19C H 0.3309 0.1240 -0.1280 0.095 Uiso 1 1 calc R
C20 C 0.1577(5) -0.0544(4) -0.0580(3) 0.0716(13) Uani 1 1 d .
H20A H 0.1020 -0.1078 -0.0207 0.107 Uiso 1 1 calc R
H20B H 0.1856 -0.1017 -0.1099 0.107 Uiso 1 1 calc R
H20C H 0.1039 0.0027 -0.0885 0.107 Uiso 1 1 calc R
C21 C 0.3526(5) -0.0647(4) 0.0708(3) 0.0656(12) Uani 1 1 d .
H21A H 0.4352 -0.0157 0.1108 0.098 Uiso 1 1 calc R
H21B H 0.3785 -0.1262 0.0292 0.098 Uiso 1 1 calc R
H21C H 0.2942 -0.1033 0.1147 0.098 Uiso 1 1 calc R

loop_
_atom_site_aniso_label
_atom_site_aniso_U_11
_atom_site_aniso_U_22
_atom_site_aniso_U_33
_atom_site_aniso_U_23
_atom_site_aniso_U_13
_atom_site_aniso_U_12
Zn1 0.03579(19) 0.03321(19) 0.02397(18) 0.00108(13) 0.00153(13) 0.00221(14)
Zn2 0.02837(17) 0.03605(19) 0.02429(18) -0.00196(13) 0.00753(12) 0.00572(13)
Zn3 0.03352(18) 0.03521(19) 0.02109(17) 0.00072(13) 0.00889(13) 0.00725(14)
N1 0.0317(12) 0.0304(11) 0.0185(10) 0.0003(9) 0.0035(9) 0.0053(9)
N2 0.0311(12) 0.0347(13) 0.0380(14) 0.0034(11) 0.0075(10) 0.0081(10)
N3 0.0368(13) 0.0340(13) 0.0323(13) -0.0010(10) -0.0023(10) 0.0044(10)
N4 0.0296(11) 0.0346(12) 0.0236(11) 0.0020(9) 0.0084(9) 0.0096(9)
N5 0.0281(12) 0.0411(14) 0.0440(15) -0.0017(11) 0.0077(11) 0.0080(10)
N6 0.0333(13) 0.0387(14) 0.0397(15) 0.0080(11) 0.0045(11) 0.0095(11)
N7 0.0414(13) 0.0360(13) 0.0197(11) -0.0001(9) 0.0044(10) 0.0075(10)
N8 0.0652(19) 0.0533(17) 0.0204(12) 0.0038(11) -0.0003(12) 0.0178(14)
N9 0.073(2) 0.0485(17) 0.0274(14) -0.0114(12) -0.0031(13) 0.0180(15)
C1 0.0449(19) 0.051(2) 0.056(2) 0.0143(17) -0.0071(16) -0.0073(16)
C2 0.077(3) 0.077(3) 0.139(6) 0.042(3) 0.063(4) 0.015(3)
C3 0.0335(16) 0.056(2) 0.0442(19) -0.0035(15) 0.0135(14) 0.0032(14)
C4 0.056(3) 0.139(5) 0.050(3) -0.013(3) 0.030(2) -0.004(3)
C5 0.0476(18) 0.0510(19) 0.0301(16) 0.0025(14) 0.0188(14) 0.0110(15)
C6 0.069(2) 0.064(2) 0.0342(18) 0.0084(16) 0.0153(17) 0.0230(19)
C7 0.0346(14) 0.0292(13) 0.0168(12) 0.0029(10) 0.0061(10) 0.0036(11)
C8 0.051(2) 0.058(2) 0.082(3) -0.005(2) 0.032(2) 0.0148(18)
C9 0.0491(19) 0.0334(16) 0.047(2) 0.0031(14) 0.0018(15) 0.0113(14)
C10 0.0360(17) 0.053(2) 0.045(2) 0.0040(16) -0.0083(14) 0.0021(15)
C11 0.0491(18) 0.0337(16) 0.0366(17) -0.0044(13) -0.0028(14) 0.0026(13)
C12 0.0288(13) 0.0368(15) 0.0235(13) -0.0028(11) 0.0038(10) 0.0074(11)
C13 0.0306(16) 0.057(2) 0.051(2) 0.0076(17) 0.0042(14) -0.0015(14)
C14 0.0377(18) 0.064(2) 0.058(2) -0.0155(18) 0.0110(16) 0.0157(16)
C15 0.056(2) 0.052(2) 0.049(2) 0.0162(17) -0.0006(17) 0.0168(17)
C16 0.0427(18) 0.0390(17) 0.055(2) 0.0107(15) 0.0117(16) 0.0032(14)
C17 0.0377(15) 0.0434(16) 0.0241(14) -0.0019(12) 0.0032(11) 0.0098(13)
C18 0.071(3) 0.060(2) 0.041(2) 0.0094(17) -0.0037(18) 0.030(2)
C19 0.082(3) 0.083(3) 0.0252(17) 0.0110(18) 0.0088(18) 0.016(2)
C20 0.089(3) 0.062(3) 0.050(2) -0.024(2) -0.008(2) 0.005(2)
C21 0.103(4) 0.053(2) 0.046(2) -0.0089(18) 0.009(2) 0.036(2)

loop_
_atom_type_symbol
_atom_type_description
_atom_type_scat_dispersion_real
_atom_type_scat_dispersion_imag
_atom_type_scat_source
C C 0.0033 0.0016 'International Tables Vol C Tables 4.2.6.8 and 6.1.1.4'
H H 0.0000 0.0000 'International Tables Vol C Tables 4.2.6.8 and 6.1.1.4'
N N 0.0061 0.0033 'International Tables Vol C Tables 4.2.6.8 and 6.1.1.4'
Zn Zn 0.2839 1.4301 'International Tables Vol C Tables 4.2.6.8 and 6.1.1.4'

loop_
_geom_angle_atom_site_label_1
_geom_angle_atom_site_label_2
_geom_angle_atom_site_label_3
_geom_angle
N7 Zn1 C1 133.46(14)
N7 Zn1 N1 99.62(10)
C1 Zn1 N1 124.89(14)
C3 Zn2 N4 134.74(13)
C3 Zn2 N7 120.13(13)
N4 Zn2 N7 105.09(10)
N4 Zn3 C5 130.76(12)
N4 Zn3 N1 97.60(9)
C5 Zn3 N1 131.40(12)
C7 N1 Zn3 131.82(19)
C7 N1 Zn1 126.76(19)
Zn3 N1 Zn1 101.43(10)
C7 N2 C9 117.1(2)
C7 N2 C8 118.0(3)
C9 N2 C8 113.8(3)
C7 N3 C11 119.1(3)
C7 N3 C10 123.3(3)
C11 N3 C10 113.6(3)
C12 N4 Zn3 126.5(2)
C12 N4 Zn2 128.8(2)
Zn3 N4 Zn2 104.72(11)
C12 N5 C14 121.7(3)
C12 N5 C13 119.0(3)
C14 N5 C13 115.0(3)
C12 N6 C16 119.1(3)
C12 N6 C15 122.3(3)
C16 N6 C15 115.3(3)
C17 N7 Zn1 127.5(2)
C17 N7 Zn2 130.5(2)
Zn1 N7 Zn2 101.81(11)
C17 N8 C18 117.7(3)
C17 N8 C19 121.5(3)
C18 N8 C19 113.9(3)
C17 N9 C21 118.1(3)
C17 N9 C20 119.3(3)
C21 N9 C20 114.2(4)
C2 C1 Zn1 112.7(3)
C2 C1 H1A 109.0
Zn1 C1 H1A 109.0
C2 C1 H1B 109.0
Zn1 C1 H1B 109.0
H1A C1 H1B 107.8
C1 C2 H2A 109.5
C1 C2 H2B 109.5
H2A C2 H2B 109.5
C1 C2 H2C 109.5
H2A C2 H2C 109.5
H2B C2 H2C 109.5
C4 C3 Zn2 115.4(3)
C4 C3 H3A 108.4
Zn2 C3 H3A 108.4
C4 C3 H3B 108.4
Zn2 C3 H3B 108.4
H3A C3 H3B 107.5
C3 C4 H4A 109.5
C3 C4 H4B 109.5
H4A C4 H4B 109.5
C3 C4 H4C 109.5
H4A C4 H4C 109.5
H4B C4 H4C 109.5
C6 C5 Zn3 117.7(2)
C6 C5 H5A 107.9
Zn3 C5 H5A 107.9
C6 C5 H5B 107.9
Zn3 C5 H5B 107.9
H5A C5 H5B 107.2
C5 C6 H6A 109.5
C5 C6 H6B 109.5
H6A C6 H6B 109.5
C5 C6 H6C 109.5
H6A C6 H6C 109.5
H6B C6 H6C 109.5
N1 C7 N3 124.4(3)
N1 C7 N2 124.4(2)
N3 C7 N2 111.2(2)
N2 C8 H8A 109.5
N2 C8 H8B 109.5
H8A C8 H8B 109.5
N2 C8 H8C 109.5
H8A C8 H8C 109.5
H8B C8 H8C 109.5
N2 C9 H9A 109.5
N2 C9 H9B 109.5
H9A C9 H9B 109.5
N2 C9 H9C 109.5
H9A C9 H9C 109.5
H9B C9 H9C 109.5
N3 C10 H10A 109.5
N3 C10 H10B 109.5
H10A C10 H10B 109.5
N3 C10 H10C 109.5
H10A C10 H10C 109.5
H10B C10 H10C 109.5
N3 C11 H11A 109.5
N3 C11 H11B 109.5
H11A C11 H11B 109.5
N3 C11 H11C 109.5
H11A C11 H11C 109.5
H11B C11 H11C 109.5
N4 C12 N5 123.8(3)
N4 C12 N6 124.3(3)
N5 C12 N6 111.9(2)
N5 C13 H13A 109.5
N5 C13 H13B 109.5
H13A C13 H13B 109.5
N5 C13 H13C 109.5
H13A C13 H13C 109.5
H13B C13 H13C 109.5
N5 C14 H14A 109.5
N5 C14 H14B 109.5
H14A C14 H14B 109.5
N5 C14 H14C 109.5
H14A C14 H14C 109.5
H14B C14 H14C 109.5
N6 C15 H15A 109.5
N6 C15 H15B 109.5
H15A C15 H15B 109.5
N6 C15 H15C 109.5
H15A C15 H15C 109.5
H15B C15 H15C 109.5
N6 C16 H16A 109.5
N6 C16 H16B 109.5
H16A C16 H16B 109.5
N6 C16 H16C 109.5
H16A C16 H16C 109.5
H16B C16 H16C 109.5
N7 C17 N8 124.1(3)
N7 C17 N9 124.1(3)
N8 C17 N9 111.8(3)
N8 C18 H18A 109.5
N8 C18 H18B 109.5
H18A C18 H18B 109.5
N8 C18 H18C 109.5
H18A C18 H18C 109.5
H18B C18 H18C 109.5
N8 C19 H19A 109.5
N8 C19 H19B 109.5
H19A C19 H19B 109.5
N8 C19 H19C 109.5
H19A C19 H19C 109.5
H19B C19 H19C 109.5
N9 C20 H20A 109.5
N9 C20 H20B 109.5
H20A C20 H20B 109.5
N9 C20 H20C 109.5
H20A C20 H20C 109.5
H20B C20 H20C 109.5
N9 C21 H21A 109.5
N9 C21 H21B 109.5
H21A C21 H21B 109.5
N9 C21 H21C 109.5
H21A C21 H21C 109.5
H21B C21 H21C 109.5

loop_
_geom_bond_atom_site_label_1
_geom_bond_atom_site_label_2
_geom_bond_distance
Zn1 N7 1.960(2)
Zn1 C1 1.983(3)
Zn1 N1 2.021(2)
Zn2 C3 1.984(3)
Zn2 N4 1.984(2)
Zn2 N7 1.998(2)
Zn3 N4 1.978(2)
Zn3 C5 1.987(3)
Zn3 N1 2.001(2)
N1 C7 1.278(4)
N2 C7 1.414(4)
N2 C9 1.440(4)
N2 C8 1.454(4)
N3 C7 1.390(4)
N3 C11 1.445(4)
N3 C10 1.455(4)
N4 C12 1.280(4)
N5 C12 1.395(4)
N5 C14 1.450(4)
N5 C13 1.454(4)
N6 C12 1.397(4)
N6 C16 1.443(4)
N6 C15 1.454(4)
N7 C17 1.284(4)
N8 C17 1.387(4)
N8 C18 1.457(5)
N8 C19 1.464(5)
N9 C17 1.406(4)
N9 C21 1.443(5)
N9 C20 1.452(5)
C1 C2 1.517(7)
C1 H1A 0.9900
C1 H1B 0.9900
C2 H2A 0.9800
C2 H2B 0.9800
C2 H2C 0.9800
C3 C4 1.476(5)
C3 H3A 0.9900
C3 H3B 0.9900
C4 H4A 0.9800
C4 H4B 0.9800
C4 H4C 0.9800
C5 C6 1.514(5)
C5 H5A 0.9900
C5 H5B 0.9900
C6 H6A 0.9800
C6 H6B 0.9800
C6 H6C 0.9800
C8 H8A 0.9800
C8 H8B 0.9800
C8 H8C 0.9800
C9 H9A 0.9800
C9 H9B 0.9800
C9 H9C 0.9800
C10 H10A 0.9800
C10 H10B 0.9800
C10 H10C 0.9800
C11 H11A 0.9800
C11 H11B 0.9800
C11 H11C 0.9800
C13 H13A 0.9800
C13 H13B 0.9800
C13 H13C 0.9800
C14 H14A 0.9800
C14 H14B 0.9800
C14 H14C 0.9800
C15 H15A 0.9800
C15 H15B 0.9800
C15 H15C 0.9800
C16 H16A 0.9800
C16 H16B 0.9800
C16 H16C 0.9800
C18 H18A 0.9800
C18 H18B 0.9800
C18 H18C 0.9800
C19 H19A 0.9800
C19 H19B 0.9800
C19 H19C 0.9800
C20 H20A 0.9800
C20 H20B 0.9800
C20 H20C 0.9800
C21 H21A 0.9800
C21 H21B 0.9800
C21 H21C 0.9800
